data_2208326
loop_
_publ_author_name
'Zhu, Long-Guan'
'Hu, Mao-Lin'

_publ_section_title
;
 Aquadibenzoato(2,2'-bipyridine)cadmium(II) monohydrate
;
_journal_coeditor_code HB2006
_journal_issue 3
_journal_name_full 'Acta Crystallographica Section E'
_journal_page_first m653
_journal_page_last m655
_journal_paper_doi 10.1107/S1600536806005502
_journal_volume 62
_journal_year 2006
_chemical_formula_iupac '[Cd (C7 H5 O2 )2 (C10 H8 N2) (H2 O)], H2 O'
_chemical_formula_moiety 'C24 H20 Cd N2 O5, H2 O'
_chemical_formula_sum 'C24 H22 Cd N2 O6'
_chemical_formula_weight 546.84
_chemical_name_systematic
;
Aquadibenzoato(2,2'-bipyridine)cadmium(II) monohydrate
;
_space_group_IT_number 2
_symmetry_cell_setting triclinic
_symmetry_space_group_name_Hall '-P 1'
_symmetry_space_group_name_H-M 'P -1'
_atom_sites_solution_hydrogens geom
_atom_sites_solution_primary direct
_atom_sites_solution_secondary difmap
_audit_creation_method SHELXL-97
_cell_angle_alpha 116.1010(10)
_cell_angle_beta 98.3480(10)
_cell_angle_gamma 91.9990(10)
_cell_formula_units_Z 2
_cell_length_a 9.9605(7)
_cell_length_b 10.9160(7)
_cell_length_c 11.8547(8)
_cell_measurement_reflns_used 3421
_cell_measurement_temperature 295(2)
_cell_measurement_theta_max 25.14
_cell_measurement_theta_min 2.78
_cell_volume 1138.14(13)
_computing_cell_refinement 'SAINT (Bruker, 2002)'
_computing_data_collection 'SMART (Bruker, 2002)'
_computing_data_reduction SAINT
_computing_molecular_graphics 'ORTEP-3 for Windows (Farrugia, 1997)'
_computing_publication_material 'WinGX (Farrugia, 1999)'
_computing_structure_refinement 'SHELXL97 (Sheldrick, 1997)'
_computing_structure_solution 'SHELXS97 (Sheldrick, 1997)'
_diffrn_ambient_temperature 295(2)
_diffrn_measured_fraction_theta_full 0.985
_diffrn_measured_fraction_theta_max 0.985
_diffrn_measurement_device_type 'Bruker APEX area-detector'
_diffrn_measurement_method '\f and \w'
_diffrn_radiation_monochromator graphite
_diffrn_radiation_source 'fine-focus sealed tube'
_diffrn_radiation_type MoK\a
_diffrn_radiation_wavelength 0.71073
_diffrn_reflns_av_R_equivalents 0.017
_diffrn_reflns_av_sigmaI/netI 0.034
_diffrn_reflns_limit_h_max 11
_diffrn_reflns_limit_h_min -10
_diffrn_reflns_limit_k_max 12
_diffrn_reflns_limit_k_min -12
_diffrn_reflns_limit_l_max 10
_diffrn_reflns_limit_l_min -14
_diffrn_reflns_number 5981
_diffrn_reflns_theta_full 25.02
_diffrn_reflns_theta_max 25.02
_diffrn_reflns_theta_min 1.94
_diffrn_standards_number 0
_exptl_absorpt_coefficient_mu 1.002
_exptl_absorpt_correction_T_max 0.872
_exptl_absorpt_correction_T_min 0.746
_exptl_absorpt_correction_type multi-scan
_exptl_absorpt_process_details '(SADABS; Bruker, 2002)'
_exptl_crystal_colour colorless
_exptl_crystal_density_diffrn 1.596
_exptl_crystal_density_method 'not measured'
_exptl_crystal_description plate
_exptl_crystal_F_000 552
_exptl_crystal_size_max 0.31
_exptl_crystal_size_mid 0.19
_exptl_crystal_size_min 0.14
_refine_diff_density_max 0.734
_refine_diff_density_min -0.381
_refine_ls_extinction_method none
_refine_ls_goodness_of_fit_ref 1.071
_refine_ls_hydrogen_treatment constr
_refine_ls_matrix_type full
_refine_ls_number_parameters 310
_refine_ls_number_reflns 3938
_refine_ls_number_restraints 6
_refine_ls_restrained_S_all 1.071
_refine_ls_R_factor_all 0.036
_refine_ls_R_factor_gt 0.034
_refine_ls_shift/su_max 0.001
_refine_ls_shift/su_mean 0.000
_refine_ls_structure_factor_coef Fsqd
_refine_ls_weighting_details 'calc w=1/[\s^2^(Fo^2^)+(0.0414P)^2^+0.8309P] where P=(Fo^2^+2Fc^2^)/3'
_refine_ls_weighting_scheme calc
_refine_ls_wR_factor_gt 0.084
_refine_ls_wR_factor_ref 0.085
_reflns_number_gt 3691
_reflns_number_total 3938
_reflns_threshold_expression I>2\s(I)
_cod_data_source_file hb2006.cif
_cod_data_source_block I
_cod_database_code 2208326

loop_
_symmetry_equiv_pos_as_xyz
'x, y, z'
'-x, -y, -z'

loop_
_atom_site_type_symbol
_atom_site_label
_atom_site_fract_x
_atom_site_fract_y
_atom_site_fract_z
_atom_site_U_iso_or_equiv
_atom_site_adp_type
_atom_site_calc_flag
_atom_site_refinement_flags
_atom_site_occupancy
Cd Cd1 0.17334(2) 0.68703(2) 0.50436(2) 0.03980(11) Uani d . 1
O O1 0.2335(3) 0.5782(3) 0.6264(2) 0.0511(6) Uani d . 1
O O2 0.1720(3) 0.7765(3) 0.7541(3) 0.0584(7) Uani d . 1
O O3 0.3159(3) 0.5587(3) 0.3551(2) 0.0532(6) Uani d . 1
O O4 0.1103(3) 0.4623(3) 0.3302(2) 0.0493(6) Uani d . 1
O O5 -0.0549(3) 0.6660(2) 0.5233(3) 0.0475(6) Uani d D 1
O O6 0.4097(3) 0.3562(3) 0.5149(4) 0.0775(9) Uani d D 1
N N1 0.3216(3) 0.8872(3) 0.5825(3) 0.0472(7) Uani d . 1
N N2 0.1008(3) 0.8141(3) 0.3971(3) 0.0460(7) Uani d . 1
C C1 0.4322(4) 0.9171(5) 0.6736(4) 0.0634(11) Uani d . 1
H H1 0.4542 0.8528 0.7029 0.076 Uiso calc R 1
C C2 0.5135(5) 1.0393(5) 0.7244(4) 0.0742(13) Uani d . 1
H H2 0.5886 1.0584 0.7886 0.089 Uiso calc R 1
C C3 0.4831(5) 1.1327(5) 0.6798(5) 0.0767(14) Uani d . 1
H H3 0.5378 1.2158 0.7126 0.092 Uiso calc R 1
C C4 0.3713(5) 1.1029(4) 0.5864(4) 0.0636(11) Uani d . 1
H H4 0.3491 1.1659 0.5556 0.076 Uiso calc R 1
C C5 0.2910(4) 0.9778(3) 0.5378(3) 0.0459(8) Uani d . 1
C C6 0.1698(4) 0.9378(3) 0.4357(3) 0.0432(8) Uani d . 1
C C7 0.1272(5) 1.0214(4) 0.3801(4) 0.0614(11) Uani d . 1
H H7 0.1766 1.1059 0.4054 0.074 Uiso calc R 1
C C8 0.0130(5) 0.9797(5) 0.2884(5) 0.0724(13) Uani d . 1
H H8 -0.0176 1.0368 0.2530 0.087 Uiso calc R 1
C C9 -0.0571(5) 0.8527(5) 0.2483(4) 0.0691(12) Uani d . 1
H H9 -0.1344 0.8217 0.1847 0.083 Uiso calc R 1
C C10 -0.0094(4) 0.7729(5) 0.3052(4) 0.0579(10) Uani d . 1
H H10 -0.0558 0.6867 0.2784 0.069 Uiso calc R 1
C C11 0.2110(3) 0.6642(4) 0.7356(3) 0.0423(8) Uani d . 1
C C12 0.2329(3) 0.6231(4) 0.8415(3) 0.0409(8) Uani d . 1
C C13 0.2939(4) 0.5062(4) 0.8276(4) 0.0486(9) Uani d . 1
H H13 0.3203 0.4506 0.7506 0.058 Uiso calc R 1
C C14 0.3157(5) 0.4719(5) 0.9272(4) 0.0640(11) Uani d . 1
H H14 0.3571 0.3936 0.9173 0.077 Uiso calc R 1
C C15 0.2764(5) 0.5528(6) 1.0404(5) 0.0777(14) Uani d . 1
H H15 0.2897 0.5289 1.1071 0.093 Uiso calc R 1
C C16 0.2169(5) 0.6702(6) 1.0557(4) 0.0732(13) Uani d . 1
H H16 0.1913 0.7260 1.1331 0.088 Uiso calc R 1
C C17 0.1954(4) 0.7047(4) 0.9567(4) 0.0573(10) Uani d . 1
H H17 0.1552 0.7838 0.9675 0.069 Uiso calc R 1
C C18 0.2269(4) 0.4562(3) 0.3011(3) 0.0412(8) Uani d . 1
C C19 0.2599(3) 0.3251(3) 0.1992(3) 0.0393(7) Uani d . 1
C C20 0.3869(4) 0.3147(4) 0.1647(4) 0.0525(9) Uani d . 1
H H20 0.4542 0.3889 0.2070 0.063 Uiso calc R 1
C C21 0.4150(4) 0.1948(5) 0.0678(4) 0.0638(11) Uani d . 1
H H21 0.5008 0.1891 0.0447 0.077 Uiso calc R 1
C C22 0.3170(5) 0.0843(4) 0.0055(4) 0.0630(11) Uani d . 1
H H22 0.3360 0.0036 -0.0598 0.076 Uiso calc R 1
C C23 0.1913(4) 0.0932(4) 0.0398(4) 0.0621(11) Uani d . 1
H H23 0.1247 0.0184 -0.0023 0.074 Uiso calc R 1
C C24 0.1624(4) 0.2132(4) 0.1371(4) 0.0527(9) Uani d . 1
H H24 0.0769 0.2181 0.1606 0.063 Uiso calc R 1
H H5A -0.062(4) 0.655(3) 0.5880(18) 0.050 Uiso d D 1
H H5B -0.104(3) 0.604(3) 0.4581(17) 0.050 Uiso d D 1
H H6A 0.371(3) 0.430(2) 0.542(3) 0.050 Uiso d D 1
H H6B 0.4941(13) 0.380(3) 0.549(3) 0.050 Uiso d D 1

loop_
_atom_site_aniso_label
_atom_site_aniso_U_11
_atom_site_aniso_U_22
_atom_site_aniso_U_33
_atom_site_aniso_U_12
_atom_site_aniso_U_13
_atom_site_aniso_U_23
Cd1 0.05041(17) 0.03275(15) 0.04320(16) 0.00650(10) 0.01302(11) 0.02180(12)
O1 0.0623(16) 0.0548(15) 0.0410(14) 0.0080(12) 0.0102(12) 0.0255(12)
O2 0.0805(19) 0.0409(14) 0.0579(16) 0.0037(13) 0.0038(14) 0.0287(13)
O3 0.0557(15) 0.0388(14) 0.0563(16) 0.0015(12) 0.0146(12) 0.0124(12)
O4 0.0520(15) 0.0466(14) 0.0513(15) 0.0080(11) 0.0220(12) 0.0199(12)
O5 0.0562(16) 0.0402(13) 0.0515(15) 0.0047(11) 0.0167(12) 0.0235(12)
O6 0.067(2) 0.0580(19) 0.103(3) 0.0114(16) 0.0082(18) 0.0339(19)
N1 0.0592(18) 0.0418(16) 0.0434(17) 0.0029(14) 0.0145(14) 0.0205(14)
N2 0.0515(17) 0.0464(17) 0.0534(18) 0.0085(14) 0.0170(14) 0.0319(15)
C1 0.069(3) 0.068(3) 0.053(2) -0.003(2) 0.009(2) 0.029(2)
C2 0.069(3) 0.081(3) 0.054(3) -0.016(2) 0.005(2) 0.017(2)
C3 0.081(3) 0.051(3) 0.074(3) -0.017(2) 0.021(3) 0.007(2)
C4 0.077(3) 0.039(2) 0.076(3) 0.004(2) 0.030(2) 0.022(2)
C5 0.059(2) 0.0346(17) 0.049(2) 0.0082(16) 0.0263(17) 0.0172(16)
C6 0.056(2) 0.0342(17) 0.049(2) 0.0139(15) 0.0266(16) 0.0217(16)
C7 0.086(3) 0.042(2) 0.070(3) 0.018(2) 0.022(2) 0.035(2)
C8 0.098(4) 0.070(3) 0.077(3) 0.038(3) 0.028(3) 0.052(3)
C9 0.062(3) 0.096(4) 0.070(3) 0.024(2) 0.013(2) 0.055(3)
C10 0.055(2) 0.068(3) 0.061(2) 0.003(2) 0.0082(19) 0.039(2)
C11 0.0433(19) 0.046(2) 0.0403(19) -0.0037(15) 0.0017(15) 0.0239(16)
C12 0.0403(18) 0.0452(19) 0.0414(18) 0.0000(15) 0.0054(14) 0.0242(16)
C13 0.054(2) 0.046(2) 0.047(2) 0.0007(17) 0.0046(16) 0.0233(17)
C14 0.073(3) 0.060(3) 0.070(3) 0.005(2) 0.003(2) 0.043(2)
C15 0.089(3) 0.101(4) 0.068(3) 0.004(3) 0.011(3) 0.062(3)
C16 0.085(3) 0.094(4) 0.052(3) 0.019(3) 0.023(2) 0.039(3)
C17 0.065(2) 0.063(2) 0.050(2) 0.013(2) 0.0140(19) 0.029(2)
C18 0.054(2) 0.0401(19) 0.0352(17) 0.0090(16) 0.0113(15) 0.0210(15)
C19 0.0467(19) 0.0383(18) 0.0370(17) 0.0070(15) 0.0073(14) 0.0205(15)
C20 0.048(2) 0.048(2) 0.056(2) 0.0049(17) 0.0157(17) 0.0176(18)
C21 0.055(2) 0.065(3) 0.066(3) 0.018(2) 0.023(2) 0.020(2)
C22 0.073(3) 0.047(2) 0.057(2) 0.019(2) 0.014(2) 0.0108(19)
C23 0.060(3) 0.041(2) 0.065(3) -0.0002(18) 0.006(2) 0.0072(19)
C24 0.047(2) 0.049(2) 0.057(2) 0.0034(17) 0.0121(17) 0.0182(19)

loop_
_atom_type_symbol
_atom_type_description
_atom_type_scat_dispersion_real
_atom_type_scat_dispersion_imag
_atom_type_scat_source
C C 0.0033 0.0016 'International Tables Vol C Tables 4.2.6.8 and 6.1.1.4'
H H 0.0000 0.0000 'International Tables Vol C Tables 4.2.6.8 and 6.1.1.4'
Cd Cd -0.8075 1.2024 'International Tables Vol C Tables 4.2.6.8 and 6.1.1.4'
N N 0.0061 0.0033 'International Tables Vol C Tables 4.2.6.8 and 6.1.1.4'
O O 0.0106 0.0060 'International Tables Vol C Tables 4.2.6.8 and 6.1.1.4'

loop_
_geom_angle_atom_site_label_1
_geom_angle_atom_site_label_2
_geom_angle_atom_site_label_3
_geom_angle
_geom_angle_publ_flag
O1 Cd1 O2 51.87(8) n
O1 Cd1 O3 91.43(9) n
O1 Cd1 O4 86.10(9) n
O1 Cd1 O5 91.41(9) n
O1 Cd1 N1 108.22(10) n
O1 Cd1 N2 173.89(9) n
O3 Cd1 O2 136.79(9) n
O4 Cd1 O2 130.05(8) n
O5 Cd1 O2 73.92(9) n
N1 Cd1 O2 81.42(9) n
N2 Cd1 O2 122.23(9) n
O4 Cd1 O3 54.23(8) n
O5 Cd1 O3 136.58(9) n
N1 Cd1 O3 91.83(10) n
N2 Cd1 O3 94.59(10) n
O5 Cd1 O4 82.78(9) n
N1 Cd1 O4 144.16(9) n
N2 Cd1 O4 98.24(10) n
N1 Cd1 O5 127.92(10) n
N2 Cd1 O5 84.92(10) n
N1 Cd1 N2 70.62(11) n
C11 O1 Cd1 102.0(2) ?
C11 O2 Cd1 84.1(2) ?
C18 O3 Cd1 91.7(2) ?
C18 O4 Cd1 92.5(2) ?
Cd1 O5 H5A 111(2) ?
Cd1 O5 H5B 114(3) ?
H5A O5 H5B 110.6(17) ?
H6A O6 H6B 106.4(16) ?
C5 N1 C1 119.4(3) ?
C5 N1 Cd1 117.9(2) ?
C1 N1 Cd1 122.7(3) ?
C10 N2 C6 119.3(3) ?
C10 N2 Cd1 123.1(2) ?
C6 N2 Cd1 117.5(2) ?
N1 C1 C2 122.0(4) ?
N1 C1 H1 119.0 ?
C2 C1 H1 119.0 ?
C3 C2 C1 119.1(4) ?
C3 C2 H2 120.4 ?
C1 C2 H2 120.4 ?
C2 C3 C4 119.3(4) ?
C2 C3 H3 120.3 ?
C4 C3 H3 120.3 ?
C3 C4 C5 119.7(4) ?
C3 C4 H4 120.2 ?
C5 C4 H4 120.2 ?
N1 C5 C4 120.5(4) ?
N1 C5 C6 116.9(3) ?
C4 C5 C6 122.6(4) ?
N2 C6 C7 120.3(4) ?
N2 C6 C5 116.8(3) ?
C7 C6 C5 122.9(3) ?
C8 C7 C6 119.9(4) ?
C8 C7 H7 120.1 ?
C6 C7 H7 120.1 ?
C7 C8 C9 119.8(4) ?
C7 C8 H8 120.1 ?
C9 C8 H8 120.1 ?
C10 C9 C8 118.0(4) ?
C10 C9 H9 121.0 ?
C8 C9 H9 121.0 ?
N2 C10 C9 122.7(4) ?
N2 C10 H10 118.6 ?
C9 C10 H10 118.6 ?
O2 C11 O1 122.0(3) ?
O2 C11 C12 120.7(3) ?
O1 C11 C12 117.3(3) ?
C17 C12 C13 118.8(3) ?
C17 C12 C11 119.7(3) ?
C13 C12 C11 121.4(3) ?
C14 C13 C12 120.5(4) ?
C14 C13 H13 119.7 ?
C12 C13 H13 119.7 ?
C15 C14 C13 120.0(4) ?
C15 C14 H14 120.0 ?
C13 C14 H14 120.0 ?
C14 C15 C16 120.0(4) ?
C14 C15 H15 120.0 ?
C16 C15 H15 120.0 ?
C17 C16 C15 120.0(4) ?
C17 C16 H16 120.0 ?
C15 C16 H16 120.0 ?
C16 C17 C12 120.6(4) ?
C16 C17 H17 119.7 ?
C12 C17 H17 119.7 ?
O4 C18 O3 121.1(3) ?
O4 C18 C19 119.4(3) ?
O3 C18 C19 119.5(3) ?
O4 C18 Cd1 60.43(18) ?
O3 C18 Cd1 61.05(18) ?
C19 C18 Cd1 174.6(2) ?
C24 C19 C20 118.9(3) ?
C24 C19 C18 120.1(3) ?
C20 C19 C18 120.9(3) ?
C19 C20 C21 120.5(4) ?
C19 C20 H20 119.7 ?
C21 C20 H20 119.7 ?
C22 C21 C20 120.2(4) ?
C22 C21 H21 119.9 ?
C20 C21 H21 119.9 ?
C23 C22 C21 119.6(4) ?
C23 C22 H22 120.2 ?
C21 C22 H22 120.2 ?
C22 C23 C24 120.4(4) ?
C22 C23 H23 119.8 ?
C24 C23 H23 119.8 ?
C19 C24 C23 120.2(4) ?
C19 C24 H24 119.9 ?
C23 C24 H24 119.9 ?

loop_
_geom_bond_atom_site_label_1
_geom_bond_atom_site_label_2
_geom_bond_distance
_geom_bond_publ_flag
Cd1 O1 2.275(2) yes
Cd1 O2 2.681(3) yes
Cd1 O3 2.408(3) yes
Cd1 O4 2.394(2) yes
Cd1 O5 2.330(3) yes
Cd1 N1 2.326(3) yes
Cd1 N2 2.327(3) yes
C11 O1 1.279(4) y
C11 O2 1.234(4) y
C18 O3 1.259(4) y
C18 O4 1.254(4) y
O5 H5A 0.84(3) ?
O5 H5B 0.839(10) ?
O6 H6A 0.86(3) ?
O6 H6B 0.855(10) ?
N1 C5 1.336(5) ?
N1 C1 1.344(5) ?
N2 C10 1.335(5) ?
N2 C6 1.344(4) ?
C1 C2 1.369(6) ?
C1 H1 0.9300 ?
C2 C3 1.364(7) ?
C2 H2 0.9300 ?
C3 C4 1.368(7) ?
C3 H3 0.9300 ?
C4 C5 1.391(5) ?
C4 H4 0.9300 ?
C5 C6 1.479(5) ?
C6 C7 1.387(5) ?
C7 C8 1.361(6) ?
C7 H7 0.9300 ?
C8 C9 1.375(7) ?
C8 H8 0.9300 ?
C9 C10 1.375(6) ?
C9 H9 0.9300 ?
C10 H10 0.9300 ?
C11 C12 1.500(5) ?
C12 C17 1.378(5) ?
C12 C13 1.387(5) ?
C13 C14 1.379(5) ?
C13 H13 0.9300 ?
C14 C15 1.367(7) ?
C14 H14 0.9300 ?
C15 C16 1.380(7) ?
C15 H15 0.9300 ?
C16 C17 1.374(6) ?
C16 H16 0.9300 ?
C17 H17 0.9300 ?
C18 C19 1.497(5) ?
C19 C24 1.377(5) ?
C19 C20 1.379(5) ?
C20 C21 1.381(5) ?
C20 H20 0.9300 ?
C21 C22 1.371(6) ?
C21 H21 0.9300 ?
C22 C23 1.365(6) ?
C22 H22 0.9300 ?
C23 C24 1.386(5) ?
C23 H23 0.9300 ?
C24 H24 0.9300 ?

loop_
_geom_hbond_atom_site_label_D
_geom_hbond_atom_site_label_H
_geom_hbond_atom_site_label_A
_geom_hbond_site_symmetry_A
_geom_hbond_distance_DH
_geom_hbond_distance_HA
_geom_hbond_distance_DA
_geom_hbond_angle_DHA
_geom_hbond_publ_flag
O5 H5A O4 2_566 0.84(3) 1.998(19) 2.765(3) 151(3) yes
O5 H5B O1 2_566 0.839(10) 2.08(2) 2.829(4) 149(3) yes
O6 H6A O1 . 0.86(3) 2.15(3) 2.975(4) 163(3) yes
O6 H6B O3 2_666 0.855(10) 1.985(12) 2.837(4) 174(4) yes

loop_
_geom_torsion_atom_site_label_1
_geom_torsion_atom_site_label_2
_geom_torsion_atom_site_label_3
_geom_torsion_atom_site_label_4
_geom_torsion
N1 Cd1 O1 C11 64.1(2)
O5 Cd1 O1 C11 -66.9(2)
O4 Cd1 O1 C11 -149.5(2)
O3 Cd1 O1 C11 156.5(2)
O2 Cd1 O1 C11 1.31(19)
C18 Cd1 O1 C11 -176.7(2)
O1 Cd1 O2 C11 -1.3(2)
N1 Cd1 O2 C11 -122.7(2)
N2 Cd1 O2 C11 176.8(2)
O5 Cd1 O2 C11 103.7(2)
O4 Cd1 O2 C11 38.1(2)
O3 Cd1 O2 C11 -39.2(3)
C18 Cd1 O2 C11 1.7(3)
O1 Cd1 O3 C18 80.3(2)
N1 Cd1 O3 C18 -171.4(2)
N2 Cd1 O3 C18 -100.7(2)
O5 Cd1 O3 C18 -13.3(3)
O4 Cd1 O3 C18 -3.87(18)
O2 Cd1 O3 C18 109.2(2)
O1 Cd1 O4 C18 -90.7(2)
N1 Cd1 O4 C18 25.5(3)
N2 Cd1 O4 C18 93.6(2)
O5 Cd1 O4 C18 177.4(2)
O3 Cd1 O4 C18 3.88(18)
O2 Cd1 O4 C18 -120.73(19)
O1 Cd1 N1 C5 -169.4(2)
N2 Cd1 N1 C5 4.3(2)
O5 Cd1 N1 C5 -62.6(3)
O4 Cd1 N1 C5 81.2(3)
O3 Cd1 N1 C5 98.5(3)
O2 Cd1 N1 C5 -124.4(3)
C18 Cd1 N1 C5 94.1(3)
O1 Cd1 N1 C1 7.8(3)
N2 Cd1 N1 C1 -178.5(3)
O5 Cd1 N1 C1 114.6(3)
O4 Cd1 N1 C1 -101.7(3)
O3 Cd1 N1 C1 -84.3(3)
O2 Cd1 N1 C1 52.8(3)
C18 Cd1 N1 C1 -88.7(3)
N1 Cd1 N2 C10 179.7(3)
O5 Cd1 N2 C10 -47.1(3)
O4 Cd1 N2 C10 34.9(3)
O3 Cd1 N2 C10 89.4(3)
O2 Cd1 N2 C10 -114.4(3)
C18 Cd1 N2 C10 62.3(3)
N1 Cd1 N2 C6 -4.1(2)
O5 Cd1 N2 C6 129.1(3)
O4 Cd1 N2 C6 -148.9(2)
O3 Cd1 N2 C6 -94.5(2)
O2 Cd1 N2 C6 61.8(3)
C18 Cd1 N2 C6 -121.5(2)
C5 N1 C1 C2 1.5(6)
Cd1 N1 C1 C2 -175.7(3)
N1 C1 C2 C3 -1.3(7)
C1 C2 C3 C4 0.7(7)
C2 C3 C4 C5 -0.4(7)
C1 N1 C5 C4 -1.1(5)
Cd1 N1 C5 C4 176.2(3)
C1 N1 C5 C6 178.7(3)
Cd1 N1 C5 C6 -4.1(4)
C3 C4 C5 N1 0.6(6)
C3 C4 C5 C6 -179.1(4)
C10 N2 C6 C7 -0.3(5)
Cd1 N2 C6 C7 -176.6(3)
C10 N2 C6 C5 180.0(3)
Cd1 N2 C6 C5 3.7(4)
N1 C5 C6 N2 0.3(5)
C4 C5 C6 N2 -180.0(3)
N1 C5 C6 C7 -179.5(3)
C4 C5 C6 C7 0.3(6)
N2 C6 C7 C8 1.7(6)
C5 C6 C7 C8 -178.5(4)
C6 C7 C8 C9 -2.2(7)
C7 C8 C9 C10 1.2(7)
C6 N2 C10 C9 -0.7(6)
Cd1 N2 C10 C9 175.4(3)
C8 C9 C10 N2 0.3(7)
Cd1 O2 C11 O1 2.2(3)
Cd1 O2 C11 C12 -177.3(3)
Cd1 O1 C11 O2 -2.7(4)
Cd1 O1 C11 C12 176.9(2)
O2 C11 C12 C17 7.0(5)
O1 C11 C12 C17 -172.6(3)
O2 C11 C12 C13 -171.2(3)
O1 C11 C12 C13 9.2(5)
C17 C12 C13 C14 0.4(6)
C11 C12 C13 C14 178.7(3)
C12 C13 C14 C15 0.4(6)
C13 C14 C15 C16 -1.0(7)
C14 C15 C16 C17 0.9(8)
C15 C16 C17 C12 -0.1(7)
C13 C12 C17 C16 -0.6(6)
C11 C12 C17 C16 -178.8(4)
Cd1 O4 C18 O3 -7.1(3)
Cd1 O4 C18 C19 173.8(3)
Cd1 O3 C18 O4 7.0(3)
Cd1 O3 C18 C19 -173.8(3)
O1 Cd1 C18 O4 87.6(2)
N1 Cd1 C18 O4 -163.32(19)
N2 Cd1 C18 O4 -90.6(2)
O5 Cd1 C18 O4 -2.8(2)
O3 Cd1 C18 O4 -173.1(3)
O2 Cd1 C18 O4 85.2(2)
O1 Cd1 C18 O3 -99.3(2)
N1 Cd1 C18 O3 9.8(2)
N2 Cd1 C18 O3 82.5(2)
O5 Cd1 C18 O3 170.35(19)
O4 Cd1 C18 O3 173.1(3)
O2 Cd1 C18 O3 -101.7(2)
O4 C18 C19 C24 0.9(5)
O3 C18 C19 C24 -178.3(3)
O4 C18 C19 C20 179.9(3)
O3 C18 C19 C20 0.7(5)
C24 C19 C20 C21 1.2(6)
C18 C19 C20 C21 -177.9(4)
C19 C20 C21 C22 -0.6(7)
C20 C21 C22 C23 -0.1(7)
C21 C22 C23 C24 0.0(7)
C20 C19 C24 C23 -1.3(6)
C18 C19 C24 C23 177.8(4)
C22 C23 C24 C19 0.7(7)
